data_7224193
loop_
_publ_author_name
'Zhu, Hai-Liang'
'Lu, Xiao-Yuan'
'Wang, Zhong-Chang'
'Wei, Ting'
'Yan, Xiao-Qiang'
'Wang, Peng-Fei'

_publ_section_title
;
 Design, Synthesis and Evaluation of Benzenesulfonamide-substituted
 1,5-Diarylpyrazoles containing Phenylacetohydrazide Derivatives as
 COX-1/COX-2 Agents Against Solid Tumors
;
_journal_name_full 'RSC Adv.'
_journal_paper_doi 10.1039/C6RA02168A
_journal_year 2016
_chemical_formula_sum 'C28 H26 Br N5 O5 S3'
_chemical_formula_weight 688.63
_chemical_name_systematic
; 
 ? 
;
_space_group_IT_number 2
_symmetry_cell_setting triclinic
_symmetry_space_group_name_Hall '-P 1'
_symmetry_space_group_name_H-M 'P -1'
_atom_sites_solution_hydrogens geom
_atom_sites_solution_primary direct
_atom_sites_solution_secondary difmap
_audit_creation_method SHELXL-97
_audit_update_record
;
2015-10-31 deposited with the CCDC.
2016-02-08 downloaded from the CCDC.
;
_cell_angle_alpha 91.984(3)
_cell_angle_beta 100.304(3)
_cell_angle_gamma 117.555(3)
_cell_formula_units_Z 2
_cell_length_a 10.683(2)
_cell_length_b 10.986(2)
_cell_length_c 16.0730(19)
_cell_measurement_temperature 273(2)
_cell_volume 1630.5(5)
_computing_structure_refinement 'SHELXL-97 (Sheldrick, 1997)'
_computing_structure_solution 'SHELXS-97 (Sheldrick, 1990)'
_diffrn_ambient_temperature 273(2)
_diffrn_measured_fraction_theta_full 0.988
_diffrn_measured_fraction_theta_max 0.988
_diffrn_measurement_device_type 'CCD area detector'
_diffrn_radiation_monochromator graphite
_diffrn_radiation_source 'fine-focus sealed tube'
_diffrn_radiation_type MoK\a
_diffrn_radiation_wavelength 0.71073
_diffrn_reflns_av_R_equivalents 0.0425
_diffrn_reflns_av_sigmaI/netI 0.0596
_diffrn_reflns_limit_h_max 12
_diffrn_reflns_limit_h_min -12
_diffrn_reflns_limit_k_max 11
_diffrn_reflns_limit_k_min -13
_diffrn_reflns_limit_l_max 19
_diffrn_reflns_limit_l_min -18
_diffrn_reflns_number 14915
_diffrn_reflns_theta_full 25.08
_diffrn_reflns_theta_max 25.08
_diffrn_reflns_theta_min 2.32
_exptl_absorpt_coefficient_mu 1.496
_exptl_crystal_colour white
_exptl_crystal_density_diffrn 1.403
_exptl_crystal_density_method 'not measured'
_exptl_crystal_description 'block '
_exptl_crystal_F_000 704
_refine_diff_density_max 0.887
_refine_diff_density_min -0.591
_refine_diff_density_rms 0.064
_refine_ls_extinction_method none
_refine_ls_goodness_of_fit_ref 1.013
_refine_ls_hydrogen_treatment mixed
_refine_ls_matrix_type full
_refine_ls_number_parameters 401
_refine_ls_number_reflns 5720
_refine_ls_number_restraints 11
_refine_ls_restrained_S_all 1.024
_refine_ls_R_factor_all 0.0991
_refine_ls_R_factor_gt 0.0580
_refine_ls_shift/su_max 0.001
_refine_ls_shift/su_mean 0.000
_refine_ls_structure_factor_coef Fsqd
_refine_ls_weighting_details 'calc w=1/[\s^2^(Fo^2^)+(0.0747P)^2^+1.6599P] where P=(Fo^2^+2Fc^2^)/3'
_refine_ls_weighting_scheme calc
_refine_ls_wR_factor_gt 0.1405
_refine_ls_wR_factor_ref 0.1643
_reflns_number_gt 3765
_reflns_number_total 5720
_reflns_threshold_expression >2sigma(I)
_cod_data_source_file c6ra02168a25.cif
_cod_data_source_block mo_nj_xy_40_0m
_cod_depositor_comments
;
The following automatic conversions were performed:

'_symmetry_cell_setting' value 'Triclinic' changed to 'triclinic'
according to
/usr/data/users/saulius/crontab/automatic-downloads/rss-feeds/RSC/lib/dictionaries/cif_core.dic
dictionary named 'cif_core.dic' version 2.4.2 from 2011-04-26.

Automatic conversion script
Id: cif_fix_values 4268 2015-11-12 08:31:59Z antanas 
;
_cod_original_cell_volume 1630.4(5)
_cod_database_code 7224193

loop_
_symmetry_equiv_pos_as_xyz
'x, y, z'
'-x, -y, -z'

loop_
_atom_site_label
_atom_site_type_symbol
_atom_site_fract_x
_atom_site_fract_y
_atom_site_fract_z
_atom_site_U_iso_or_equiv
_atom_site_adp_type
_atom_site_occupancy
_atom_site_symmetry_multiplicity
_atom_site_calc_flag
_atom_site_refinement_flags
_atom_site_disorder_assembly
_atom_site_disorder_group
Br1 Br 0.60431(9) 1.08471(7) 0.32922(5) 0.1076(3) Uani 1 1 d . . .
S1 S 0.28582(11) 0.19168(10) 0.27946(7) 0.0460(3) Uani 1 1 d . . .
O1 O 0.9511(3) 0.7702(3) -0.10145(18) 0.0483(7) Uani 1 1 d . . .
N1 N 0.9231(4) 0.5286(3) -0.1732(2) 0.0438(8) Uani 1 1 d . . .
N2 N 0.8788(4) 0.5404(3) -0.0983(2) 0.0454(8) Uani 1 1 d D . .
N3 N 0.7518(3) 0.5495(3) 0.03631(19) 0.0395(8) Uani 1 1 d . . .
N4 N 0.7112(3) 0.5943(3) 0.10159(18) 0.0350(7) Uani 1 1 d . . .
O3 O 0.2045(3) 0.0636(3) 0.2235(2) 0.0598(8) Uani 1 1 d . . .
O2 O 0.3575(3) 0.1940(3) 0.36370(19) 0.0646(9) Uani 1 1 d . . .
N5 N 0.1777(4) 0.2535(4) 0.2868(2) 0.0501(9) Uani 1 1 d D . .
C1 C 1.0514(7) 0.2753(7) -0.5042(3) 0.0907(19) Uani 1 1 d . . .
H1A H 0.9702 0.2548 -0.5498 0.136 Uiso 1 1 calc R . .
H1B H 1.0657 0.1954 -0.5004 0.136 Uiso 1 1 calc R . .
H1C H 1.1367 0.3514 -0.5150 0.136 Uiso 1 1 calc R . .
C2 C 1.0227(5) 0.3135(5) -0.4211(3) 0.0580(12) Uani 1 1 d . . .
C3 C 0.9586(6) 0.2143(5) -0.3700(3) 0.0638(13) Uani 1 1 d . . .
H3 H 0.9364 0.1231 -0.3857 0.077 Uiso 1 1 calc R . .
C4 C 0.9269(5) 0.2482(5) -0.2959(3) 0.0572(12) Uani 1 1 d . . .
H4 H 0.8856 0.1799 -0.2618 0.069 Uiso 1 1 calc R . .
C5 C 0.9557(4) 0.3828(4) -0.2712(3) 0.0437(10) Uani 1 1 d . . .
C6 C 1.0215(5) 0.4826(4) -0.3222(3) 0.0482(10) Uani 1 1 d . . .
H6 H 1.0438 0.5739 -0.3067 0.058 Uiso 1 1 calc R . .
C7 C 1.0539(5) 0.4474(5) -0.3955(3) 0.0548(11) Uani 1 1 d . . .
H7 H 1.0983 0.5161 -0.4286 0.066 Uiso 1 1 calc R . .
C8 C 0.9147(4) 0.4122(4) -0.1941(3) 0.0464(10) Uani 1 1 d . . .
H8 H 0.8812 0.3434 -0.1592 0.056 Uiso 1 1 calc R . .
C9 C 0.8970(4) 0.6633(4) -0.0679(2) 0.0400(9) Uani 1 1 d . . .
C10 C 0.8422(4) 0.6660(4) 0.0105(2) 0.0372(9) Uani 1 1 d . . .
C11 C 0.8601(4) 0.7839(4) 0.0579(2) 0.0394(9) Uani 1 1 d . . .
H11 H 0.9188 0.8757 0.0518 0.047 Uiso 1 1 calc R . .
C12 C 0.7732(4) 0.7362(4) 0.1154(2) 0.0359(9) Uani 1 1 d . . .
C13 C 0.7326(4) 0.8125(4) 0.1727(2) 0.0360(9) Uani 1 1 d . . .
C14 C 0.8390(5) 0.9350(4) 0.2225(3) 0.0477(10) Uani 1 1 d . . .
H14 H 0.9360 0.9636 0.2234 0.057 Uiso 1 1 calc R . .
C15 C 0.8017(6) 1.0143(5) 0.2705(3) 0.0589(12) Uani 1 1 d . . .
H15 H 0.8731 1.0954 0.3047 0.071 Uiso 1 1 calc R . .
C16 C 0.6583(6) 0.9726(5) 0.2674(3) 0.0585(12) Uani 1 1 d . . .
C17 C 0.5510(5) 0.8529(5) 0.2184(3) 0.0554(12) Uani 1 1 d . . .
H17 H 0.4543 0.8259 0.2173 0.066 Uiso 1 1 calc R . .
C18 C 0.5879(4) 0.7725(4) 0.1705(3) 0.0452(10) Uani 1 1 d . . .
H18 H 0.5157 0.6913 0.1368 0.054 Uiso 1 1 calc R . .
C19 C 0.6139(4) 0.4946(4) 0.1452(2) 0.0321(8) Uani 1 1 d . . .
C20 C 0.6437(4) 0.5131(4) 0.2336(2) 0.0386(9) Uani 1 1 d . . .
H20 H 0.7283 0.5880 0.2646 0.046 Uiso 1 1 calc R . .
C21 C 0.5452(4) 0.4178(4) 0.2751(2) 0.0422(10) Uani 1 1 d . . .
H21 H 0.5636 0.4282 0.3344 0.051 Uiso 1 1 calc R . .
C22 C 0.4198(4) 0.3076(4) 0.2280(2) 0.0347(9) Uani 1 1 d . . .
C23 C 0.3935(4) 0.2880(4) 0.1399(2) 0.0396(9) Uani 1 1 d . . .
H23 H 0.3104 0.2117 0.1087 0.047 Uiso 1 1 calc R . .
C24 C 0.4912(4) 0.3821(4) 0.0985(2) 0.0380(9) Uani 1 1 d . . .
H24 H 0.4743 0.3696 0.0392 0.046 Uiso 1 1 calc R . .
S3 S 0.5799(8) 0.3830(7) 0.5405(5) 0.096(3) Uani 0.228(5) 1 d PD A 1
O5 O 0.6605(6) 0.4947(5) 0.5992(3) 0.1236(17) Uani 0.228(5) 1 d PD A 1
C27 C 0.4045(6) 0.2807(7) 0.5708(4) 0.101(2) Uani 0.228(5) 1 d PD A 1
C28 C 0.6278(7) 0.2541(7) 0.5372(4) 0.098(2) Uani 0.228(5) 1 d PD A 1
S3' S 0.5952(2) 0.3495(2) 0.61436(12) 0.0743(8) Uani 0.772(5) 1 d PD A 2
O5' O 0.6605(6) 0.4947(5) 0.5992(3) 0.1236(17) Uani 0.772(5) 1 d PD A 2
C27' C 0.4045(6) 0.2807(7) 0.5708(4) 0.101(2) Uani 0.772(5) 1 d PD A 2
C28' C 0.6278(7) 0.2541(7) 0.5372(4) 0.098(2) Uani 0.772(5) 1 d PD A 2
S2 S 0.67634(15) 0.17422(15) -0.00310(9) 0.0724(4) Uani 1 1 d . . .
O4 O 0.7875(5) 0.2820(4) -0.0387(3) 0.0912(12) Uani 1 1 d . . .
C26 C 0.7128(7) 0.0332(5) -0.0120(4) 0.096(2) Uani 1 1 d . . .
H26A H 0.6970 0.0012 -0.0712 0.144 Uiso 1 1 calc R . .
H26B H 0.6495 -0.0407 0.0147 0.144 Uiso 1 1 calc R . .
H26C H 0.8115 0.0626 0.0156 0.144 Uiso 1 1 calc R . .
C25 C 0.7270(6) 0.2166(6) 0.1078(3) 0.0760(15) Uani 1 1 d . . .
H25A H 0.8223 0.2274 0.1277 0.114 Uiso 1 1 calc R . .
H25B H 0.6596 0.1439 0.1334 0.114 Uiso 1 1 calc R . .
H25C H 0.7269 0.3017 0.1233 0.114 Uiso 1 1 calc R . .
H2 H 0.839(5) 0.463(3) -0.074(3) 0.080 Uiso 1 1 d D . .
H5B H 0.132(5) 0.259(4) 0.2359(15) 0.080 Uiso 1 1 d D . .
H5A H 0.225(5) 0.338(2) 0.318(2) 0.080 Uiso 1 1 d D . .

loop_
_atom_site_aniso_label
_atom_site_aniso_U_11
_atom_site_aniso_U_22
_atom_site_aniso_U_33
_atom_site_aniso_U_23
_atom_site_aniso_U_13
_atom_site_aniso_U_12
Br1 0.1601(7) 0.1048(5) 0.1109(6) 0.0089(4) 0.0699(5) 0.0932(5)
S1 0.0456(6) 0.0431(6) 0.0471(6) 0.0155(5) 0.0188(5) 0.0158(5)
O1 0.0533(18) 0.0501(17) 0.0524(17) 0.0186(14) 0.0276(15) 0.0271(14)
N1 0.051(2) 0.049(2) 0.0393(19) 0.0086(15) 0.0211(16) 0.0260(17)
N2 0.055(2) 0.043(2) 0.044(2) 0.0108(16) 0.0274(17) 0.0225(17)
N3 0.0402(19) 0.0431(19) 0.0413(19) 0.0076(15) 0.0190(15) 0.0212(16)
N4 0.0364(18) 0.0378(18) 0.0342(17) 0.0059(14) 0.0166(14) 0.0172(15)
O3 0.064(2) 0.0352(16) 0.071(2) 0.0110(14) 0.0269(16) 0.0114(14)
O2 0.062(2) 0.077(2) 0.0516(19) 0.0281(16) 0.0177(16) 0.0277(17)
N5 0.043(2) 0.057(2) 0.049(2) 0.0105(17) 0.0196(17) 0.0193(18)
C1 0.101(4) 0.141(5) 0.056(3) -0.006(3) 0.024(3) 0.078(4)
C2 0.061(3) 0.087(4) 0.042(3) 0.001(2) 0.010(2) 0.050(3)
C3 0.081(4) 0.063(3) 0.059(3) -0.002(2) 0.015(3) 0.045(3)
C4 0.071(3) 0.052(3) 0.056(3) 0.012(2) 0.025(2) 0.032(2)
C5 0.049(3) 0.048(2) 0.041(2) 0.0096(19) 0.0162(19) 0.026(2)
C6 0.054(3) 0.053(3) 0.044(2) 0.012(2) 0.016(2) 0.029(2)
C7 0.057(3) 0.076(3) 0.043(2) 0.019(2) 0.019(2) 0.038(2)
C8 0.054(3) 0.049(3) 0.040(2) 0.0137(19) 0.022(2) 0.023(2)
C9 0.033(2) 0.050(3) 0.042(2) 0.0080(19) 0.0119(18) 0.0223(19)
C10 0.036(2) 0.045(2) 0.037(2) 0.0097(18) 0.0136(18) 0.0216(18)
C11 0.035(2) 0.037(2) 0.044(2) 0.0077(18) 0.0150(18) 0.0132(18)
C12 0.033(2) 0.039(2) 0.035(2) 0.0033(16) 0.0085(17) 0.0157(17)
C13 0.039(2) 0.039(2) 0.034(2) 0.0084(17) 0.0137(17) 0.0198(18)
C14 0.044(2) 0.047(2) 0.050(3) 0.003(2) 0.013(2) 0.019(2)
C15 0.073(3) 0.048(3) 0.057(3) -0.003(2) 0.019(2) 0.029(2)
C16 0.085(4) 0.062(3) 0.053(3) 0.012(2) 0.034(3) 0.048(3)
C17 0.055(3) 0.071(3) 0.062(3) 0.019(3) 0.030(2) 0.041(3)
C18 0.040(2) 0.046(2) 0.052(3) 0.0060(19) 0.015(2) 0.021(2)
C19 0.032(2) 0.035(2) 0.034(2) 0.0080(16) 0.0140(17) 0.0176(17)
C20 0.034(2) 0.038(2) 0.037(2) 0.0016(17) 0.0066(17) 0.0113(17)
C21 0.045(2) 0.047(2) 0.033(2) 0.0060(18) 0.0105(19) 0.020(2)
C22 0.032(2) 0.034(2) 0.040(2) 0.0109(17) 0.0136(17) 0.0149(17)
C23 0.035(2) 0.037(2) 0.041(2) -0.0010(17) 0.0075(18) 0.0128(17)
C24 0.039(2) 0.045(2) 0.030(2) 0.0010(17) 0.0107(18) 0.0197(19)
S3 0.088(5) 0.084(5) 0.095(7) 0.007(4) 0.010(4) 0.028(4)
O5 0.126(4) 0.075(3) 0.140(4) -0.020(3) 0.026(3) 0.028(3)
C27 0.071(4) 0.127(5) 0.100(5) -0.014(4) 0.019(3) 0.044(4)
C28 0.091(4) 0.111(5) 0.101(5) -0.015(4) 0.010(4) 0.061(4)
S3' 0.0762(13) 0.0900(15) 0.0500(13) 0.0027(9) 0.0097(9) 0.0359(11)
O5' 0.126(4) 0.075(3) 0.140(4) -0.020(3) 0.026(3) 0.028(3)
C27' 0.071(4) 0.127(5) 0.100(5) -0.014(4) 0.019(3) 0.044(4)
C28' 0.091(4) 0.111(5) 0.101(5) -0.015(4) 0.010(4) 0.061(4)
S2 0.0770(9) 0.0822(9) 0.0712(9) 0.0316(7) 0.0264(7) 0.0439(8)
O4 0.143(4) 0.067(2) 0.093(3) 0.034(2) 0.074(3) 0.056(2)
C26 0.104(5) 0.049(3) 0.123(5) 0.003(3) 0.017(4) 0.029(3)
C25 0.073(4) 0.102(4) 0.074(4) 0.036(3) 0.036(3) 0.050(3)

loop_
_atom_type_symbol
_atom_type_description
_atom_type_scat_dispersion_real
_atom_type_scat_dispersion_imag
_atom_type_scat_source
C C 0.0033 0.0016 'International Tables Vol C Tables 4.2.6.8 and 6.1.1.4'
H H 0.0000 0.0000 'International Tables Vol C Tables 4.2.6.8 and 6.1.1.4'
N N 0.0061 0.0033 'International Tables Vol C Tables 4.2.6.8 and 6.1.1.4'
O O 0.0106 0.0060 'International Tables Vol C Tables 4.2.6.8 and 6.1.1.4'
S S 0.1246 0.1234 'International Tables Vol C Tables 4.2.6.8 and 6.1.1.4'
Br Br -0.2901 2.4595 'International Tables Vol C Tables 4.2.6.8 and 6.1.1.4'

loop_
_geom_angle_atom_site_label_1
_geom_angle_atom_site_label_2
_geom_angle_atom_site_label_3
_geom_angle
O2 S1 O3 119.7(2)
O2 S1 N5 107.9(2)
O3 S1 N5 107.2(2)
O2 S1 C22 107.25(18)
O3 S1 C22 107.10(18)
N5 S1 C22 107.14(18)
C8 N1 N2 115.3(3)
C9 N2 N1 118.9(3)
C9 N2 H2 124(3)
N1 N2 H2 117(3)
C10 N3 N4 104.0(3)
N3 N4 C12 112.2(3)
N3 N4 C19 119.0(3)
C12 N4 C19 128.8(3)
S1 N5 H5B 113(3)
S1 N5 H5A 111(3)
H5B N5 H5A 109(2)
C2 C1 H1A 109.5
C2 C1 H1B 109.5
H1A C1 H1B 109.5
C2 C1 H1C 109.5
H1A C1 H1C 109.5
H1B C1 H1C 109.5
C7 C2 C3 117.7(4)
C7 C2 C1 121.2(5)
C3 C2 C1 121.1(5)
C4 C3 C2 121.0(4)
C4 C3 H3 119.5
C2 C3 H3 119.5
C3 C4 C5 121.1(4)
C3 C4 H4 119.5
C5 C4 H4 119.5
C6 C5 C4 117.8(4)
C6 C5 C8 123.2(4)
C4 C5 C8 119.0(4)
C7 C6 C5 120.4(4)
C7 C6 H6 119.8
C5 C6 H6 119.8
C6 C7 C2 122.0(4)
C6 C7 H7 119.0
C2 C7 H7 119.0
N1 C8 C5 122.1(4)
N1 C8 H8 118.9
C5 C8 H8 118.9
O1 C9 N2 124.7(3)
O1 C9 C10 119.7(3)
N2 C9 C10 115.6(3)
N3 C10 C11 112.1(3)
N3 C10 C9 121.4(3)
C11 C10 C9 125.9(3)
C12 C11 C10 105.7(3)
C12 C11 H11 127.1
C10 C11 H11 127.1
C11 C12 N4 105.9(3)
C11 C12 C13 129.5(3)
N4 C12 C13 124.1(3)
C14 C13 C18 119.2(4)
C14 C13 C12 119.6(3)
C18 C13 C12 120.8(3)
C15 C14 C13 120.3(4)
C15 C14 H14 119.8
C13 C14 H14 119.8
C16 C15 C14 119.4(4)
C16 C15 H15 120.3
C14 C15 H15 120.3
C17 C16 C15 121.5(4)
C17 C16 Br1 118.4(4)
C15 C16 Br1 120.0(4)
C16 C17 C18 119.3(4)
C16 C17 H17 120.3
C18 C17 H17 120.3
C17 C18 C13 120.3(4)
C17 C18 H18 119.9
C13 C18 H18 119.9
C24 C19 C20 121.2(3)
C24 C19 N4 119.3(3)
C20 C19 N4 119.5(3)
C19 C20 C21 118.9(3)
C19 C20 H20 120.6
C21 C20 H20 120.6
C22 C21 C20 119.8(3)
C22 C21 H21 120.1
C20 C21 H21 120.1
C21 C22 C23 120.7(3)
C21 C22 S1 120.6(3)
C23 C22 S1 118.7(3)
C24 C23 C22 119.6(3)
C24 C23 H23 120.2
C22 C23 H23 120.2
C19 C24 C23 119.7(3)
C19 C24 H24 120.1
C23 C24 H24 120.1
O5 S3 C28 118.7(6)
O5 S3 C27 107.9(6)
C28 S3 C27 97.1(5)
O4 S2 C25 107.5(3)
O4 S2 C26 103.6(3)
C25 S2 C26 98.8(3)
S2 C26 H26A 109.5
S2 C26 H26B 109.5
H26A C26 H26B 109.5
S2 C26 H26C 109.5
H26A C26 H26C 109.5
H26B C26 H26C 109.5
S2 C25 H25A 109.5
S2 C25 H25B 109.5
H25A C25 H25B 109.5
S2 C25 H25C 109.5
H25A C25 H25C 109.5
H25B C25 H25C 109.5

loop_
_geom_bond_atom_site_label_1
_geom_bond_atom_site_label_2
_geom_bond_distance
Br1 C16 1.901(4)
S1 O2 1.424(3)
S1 O3 1.430(3)
S1 N5 1.606(4)
S1 C22 1.778(4)
O1 C9 1.238(4)
N1 C8 1.269(5)
N1 N2 1.392(4)
N2 C9 1.333(5)
N2 H2 0.898(10)
N3 C10 1.335(5)
N3 N4 1.362(4)
N4 C12 1.373(5)
N4 C19 1.426(4)
N5 H5B 0.895(10)
N5 H5A 0.895(10)
C1 C2 1.510(6)
C1 H1A 0.9600
C1 H1B 0.9600
C1 H1C 0.9600
C2 C7 1.378(6)
C2 C3 1.381(7)
C3 C4 1.379(6)
C3 H3 0.9300
C4 C5 1.390(6)
C4 H4 0.9300
C5 C6 1.387(6)
C5 C8 1.459(5)
C6 C7 1.377(6)
C6 H6 0.9300
C7 H7 0.9300
C8 H8 0.9300
C9 C10 1.485(5)
C10 C11 1.394(5)
C11 C12 1.372(5)
C11 H11 0.9300
C12 C13 1.471(5)
C13 C14 1.389(5)
C13 C18 1.391(5)
C14 C15 1.379(6)
C14 H14 0.9300
C15 C16 1.372(7)
C15 H15 0.9300
C16 C17 1.370(7)
C17 C18 1.382(6)
C17 H17 0.9300
C18 H18 0.9300
C19 C24 1.376(5)
C19 C20 1.385(5)
C20 C21 1.389(5)
C20 H20 0.9300
C21 C22 1.380(5)
C21 H21 0.9300
C22 C23 1.384(5)
C23 C24 1.377(5)
C23 H23 0.9300
C24 H24 0.9300
S3 O5 1.338(8)
S3 C28 1.716(9)
S3 C27 1.851(9)
S2 O4 1.460(4)
S2 C25 1.747(5)
S2 C26 1.771(6)
C26 H26A 0.9600
C26 H26B 0.9600
C26 H26C 0.9600
C25 H25A 0.9600
C25 H25B 0.9600
C25 H25C 0.9600
